data_1569704
loop_
_publ_author_name
'Bolotova, Iumzhana A.'
'Ustyuzhanin, Alexander O.'
'Sergeeva, Ekaterina S.'
'Faizdrakhmanova, Anna A.'
'Hai, Yu'
'Stepanov, Andrey V.'
'Ushakov, Igor A.'
'Lyssenko, Konstantin A.'
'You, Lei'
'Lvov, Andrey G.'

_publ_section_title
;
 2,3-Diarylmaleate salts as a versatile class of diarylethenes with a full
 spectrum of photoactivity in water.
;
_journal_issue 35
_journal_name_full 'Chemical science'
_journal_page_first 9553
_journal_page_last 9559
_journal_paper_doi 10.1039/d3sc02165c
_journal_volume 14
_journal_year 2023
_chemical_formula_moiety 'C19 H18 O5'
_chemical_formula_sum 'C19 H18 O5'
_chemical_formula_weight 326.33
_space_group_crystal_system monoclinic
_space_group_IT_number 14
_space_group_name_Hall '-P 2yn'
_space_group_name_H-M_alt 'P 1 21/n 1'
_atom_sites_solution_hydrogens geom
_audit_creation_method SHELXL-2018/3
_audit_update_record
;
2023-04-11 deposited with the CCDC.	2023-08-18 downloaded from the CCDC.
;
_cell_angle_alpha 90
_cell_angle_beta 94.677(10)
_cell_angle_gamma 90
_cell_formula_units_Z 4
_cell_length_a 9.538(2)
_cell_length_b 10.289(2)
_cell_length_c 16.613(4)
_cell_measurement_reflns_used 1661
_cell_measurement_temperature 139(2)
_cell_measurement_theta_max 28.12
_cell_measurement_theta_min 2.32
_cell_volume 1624.9(6)
_computing_structure_refinement 'SHELXL-2018/3 (Sheldrick, 2018)'
_computing_structure_solution 'SHELXT 2018/2 (Sheldrick, 2018)'
_diffrn_ambient_temperature 139(2)
_diffrn_measured_fraction_theta_full 1.000
_diffrn_measured_fraction_theta_max 1.000
_diffrn_measurement_device_type 'Bruker D8 Quest with Photon III detector'
_diffrn_measurement_method '\f and \w shutterless scans'
_diffrn_radiation_type MoK\a
_diffrn_radiation_wavelength 0.71073
_diffrn_reflns_av_R_equivalents 0.0717
_diffrn_reflns_av_unetI/netI 0.0808
_diffrn_reflns_Laue_measured_fraction_full 1.000
_diffrn_reflns_Laue_measured_fraction_max 1.000
_diffrn_reflns_limit_h_max 12
_diffrn_reflns_limit_h_min -12
_diffrn_reflns_limit_k_max 13
_diffrn_reflns_limit_k_min -13
_diffrn_reflns_limit_l_max 21
_diffrn_reflns_limit_l_min -18
_diffrn_reflns_number 12180
_diffrn_reflns_point_group_measured_fraction_full 1.000
_diffrn_reflns_point_group_measured_fraction_max 1.000
_diffrn_reflns_theta_full 25.242
_diffrn_reflns_theta_max 27.500
_diffrn_reflns_theta_min 2.330
_diffrn_source 'micro-focus sealed X-ray tube'
_exptl_absorpt_coefficient_mu 0.097
_exptl_absorpt_correction_T_max 0.9622
_exptl_absorpt_correction_T_min 0.8238
_exptl_absorpt_correction_type multi-scan
_exptl_absorpt_process_details
;
 SADABS 2016/2: Krause, L., Herbst-Irmer, R., Sheldrick G.M. & Stalke D.,
 J. Appl. Cryst. 48 (2015) 3-10
;
_exptl_crystal_colour colorless
_exptl_crystal_density_diffrn 1.334
_exptl_crystal_description block
_exptl_crystal_F_000 688
_exptl_crystal_size_max 0.140
_exptl_crystal_size_mid 0.120
_exptl_crystal_size_min 0.080
_refine_diff_density_max 0.240
_refine_diff_density_min -0.323
_refine_diff_density_rms 0.057
_refine_ls_extinction_method none
_refine_ls_goodness_of_fit_ref 1.038
_refine_ls_hydrogen_treatment constr
_refine_ls_matrix_type full
_refine_ls_number_parameters 217
_refine_ls_number_reflns 3739
_refine_ls_number_restraints 0
_refine_ls_restrained_S_all 1.038
_refine_ls_R_factor_all 0.0856
_refine_ls_R_factor_gt 0.0604
_refine_ls_shift/su_max 0.000
_refine_ls_shift/su_mean 0.000
_refine_ls_structure_factor_coef Fsqd
_refine_ls_weighting_details 'w=1/[\s^2^(Fo^2^)+(0.0352P)^2^+0.8335P] where P=(Fo^2^+2Fc^2^)/3'
_refine_ls_weighting_scheme calc
_refine_ls_wR_factor_gt 0.1283
_refine_ls_wR_factor_ref 0.1416
_reflns_Friedel_coverage 0.000
_reflns_number_gt 2695
_reflns_number_total 3739
_reflns_threshold_expression 'I > 2\s(I)'
_cod_data_source_file d3sc02165c2.cif
_cod_data_source_block a_a_CCDC2
_cod_depositor_comments 'Adding full bibliography for 1569699--1569704.cif.'
_cod_original_cell_volume 1625.0(7)
_cod_original_sg_symbol_H-M 'P 21/n'
_cod_database_code 1569704
_shelx_shelxl_version_number 2018/3
_shelx_space_group_comment
;
The symmetry employed for this shelxl refinement is uniquely defined
by the following loop, which should always be used as a source of
symmetry information in preference to the above space-group names.
They are only intended as comments.
;
_shelx_estimated_absorpt_t_min 0.987
_shelx_estimated_absorpt_t_max 0.992

loop_
_space_group_symop_operation_xyz
'x, y, z'
'-x+1/2, y+1/2, -z+1/2'
'-x, -y, -z'
'x-1/2, -y-1/2, z-1/2'

loop_
_atom_site_label
_atom_site_type_symbol
_atom_site_fract_x
_atom_site_fract_y
_atom_site_fract_z
_atom_site_U_iso_or_equiv
_atom_site_adp_type
_atom_site_occupancy
_atom_site_site_symmetry_order
_atom_site_calc_flag
_atom_site_refinement_flags_posn
_atom_site_refinement_flags_adp
_atom_site_refinement_flags_occupancy
_atom_site_disorder_assembly
_atom_site_disorder_group
O1 O 0.99988(16) 0.73189(16) 0.70052(10) 0.0285(4) Uani 1 1 d . . . . .
O2 O 0.34641(17) 0.66336(18) 0.65676(10) 0.0329(4) Uani 1 1 d . . . . .
O3 O 0.27623(16) 0.55464(15) 0.54372(9) 0.0257(4) Uani 1 1 d . . . . .
O4 O 0.62731(17) 0.73695(17) 0.39185(10) 0.0342(4) Uani 1 1 d . . . . .
O5 O 0.51701(16) 0.92833(15) 0.39386(10) 0.0293(4) Uani 1 1 d . . . . .
C1 C 0.4601(2) 0.7037(2) 0.53697(13) 0.0221(5) Uani 1 1 d . . . . .
C2 C 0.4214(2) 0.7566(2) 0.46445(13) 0.0217(5) Uani 1 1 d . . . . .
C3 C 0.6048(2) 0.7120(2) 0.57656(12) 0.0204(4) Uani 1 1 d . . . . .
C4 C 0.6706(2) 0.6029(2) 0.61334(13) 0.0233(5) Uani 1 1 d . . . . .
H4A H 0.623172 0.521618 0.611352 0.028 Uiso 1 1 calc R U . . .
C5 C 0.8031(2) 0.6122(2) 0.65227(13) 0.0238(5) Uani 1 1 d . . . . .
H5A H 0.847947 0.537010 0.675465 0.029 Uiso 1 1 calc R U . . .
C6 C 0.8718(2) 0.7322(2) 0.65770(13) 0.0214(5) Uani 1 1 d . . . . .
C7 C 0.8078(2) 0.8414(2) 0.62251(13) 0.0229(5) Uani 1 1 d . . . . .
H7A H 0.853777 0.923310 0.626180 0.028 Uiso 1 1 calc R U . . .
C8 C 0.6759(2) 0.8294(2) 0.58198(13) 0.0237(5) Uani 1 1 d . . . . .
H8A H 0.632791 0.904022 0.557066 0.028 Uiso 1 1 calc R U . . .
C9 C 1.0729(2) 0.8530(2) 0.70937(15) 0.0315(6) Uani 1 1 d . . . . .
H9A H 1.163020 0.839850 0.741089 0.047 Uiso 1 1 calc R U . . .
H9B H 1.015880 0.915257 0.737165 0.047 Uiso 1 1 calc R U . . .
H9C H 1.090003 0.887005 0.655934 0.047 Uiso 1 1 calc R U . . .
C10 C 0.2749(2) 0.7730(2) 0.42821(13) 0.0214(4) Uani 1 1 d . . . . .
C11 C 0.1652(2) 0.8105(2) 0.47392(14) 0.0262(5) Uani 1 1 d . . . . .
H11A H 0.184009 0.828026 0.529904 0.031 Uiso 1 1 calc R U . . .
C12 C 0.0298(2) 0.8223(2) 0.43876(15) 0.0296(5) Uani 1 1 d . . . . .
H12A H -0.043836 0.846825 0.470854 0.036 Uiso 1 1 calc R U . . .
C13 C 0.0004(2) 0.7989(2) 0.35724(15) 0.0287(5) Uani 1 1 d . . . . .
H13A H -0.093205 0.806370 0.333301 0.034 Uiso 1 1 calc R U . . .
C14 C 0.1082(2) 0.7646(2) 0.31100(14) 0.0281(5) Uani 1 1 d . . . . .
H14A H 0.088999 0.749689 0.254747 0.034 Uiso 1 1 calc R U . . .
C15 C 0.2444(2) 0.7518(2) 0.34605(13) 0.0246(5) Uani 1 1 d . . . . .
H15A H 0.317755 0.728229 0.313508 0.029 Uiso 1 1 calc R U . . .
C16 C 0.3551(2) 0.6404(2) 0.58656(13) 0.0227(5) Uani 1 1 d . . . . .
C17 C 0.1643(2) 0.4948(2) 0.58352(16) 0.0315(5) Uani 1 1 d . . . . .
H17A H 0.113523 0.433667 0.546489 0.047 Uiso 1 1 calc R U . . .
H17B H 0.099307 0.562012 0.599623 0.047 Uiso 1 1 calc R U . . .
H17C H 0.203768 0.448121 0.631538 0.047 Uiso 1 1 calc R U . . .
C18 C 0.5350(2) 0.8036(2) 0.41369(13) 0.0212(5) Uani 1 1 d . . . . .
C19 C 0.6203(2) 0.9818(2) 0.34444(15) 0.0321(6) Uani 1 1 d . . . . .
H19A H 0.598721 1.073442 0.333182 0.048 Uiso 1 1 calc R U . . .
H19B H 0.618356 0.933587 0.293478 0.048 Uiso 1 1 calc R U . . .
H19C H 0.713946 0.974660 0.373056 0.048 Uiso 1 1 calc R U . . .

loop_
_atom_site_aniso_label
_atom_site_aniso_U_11
_atom_site_aniso_U_22
_atom_site_aniso_U_33
_atom_site_aniso_U_23
_atom_site_aniso_U_13
_atom_site_aniso_U_12
O1 0.0247(8) 0.0276(9) 0.0329(9) 0.0027(8) 0.0001(7) -0.0021(7)
O2 0.0348(9) 0.0424(11) 0.0217(8) -0.0037(8) 0.0040(7) -0.0055(8)
O3 0.0314(8) 0.0205(8) 0.0254(8) -0.0004(7) 0.0043(7) -0.0045(6)
O4 0.0387(10) 0.0334(10) 0.0325(10) 0.0066(8) 0.0143(8) 0.0143(8)
O5 0.0304(8) 0.0186(8) 0.0405(10) 0.0024(7) 0.0118(7) -0.0011(6)
C1 0.0281(11) 0.0163(10) 0.0220(11) -0.0033(9) 0.0020(9) 0.0009(8)
C2 0.0282(11) 0.0165(10) 0.0209(11) -0.0040(9) 0.0048(9) 0.0025(8)
C3 0.0249(10) 0.0209(11) 0.0159(10) 0.0004(9) 0.0046(8) 0.0032(8)
C4 0.0299(11) 0.0181(10) 0.0221(11) -0.0006(9) 0.0039(9) -0.0017(8)
C5 0.0303(11) 0.0188(11) 0.0226(11) 0.0022(9) 0.0037(9) 0.0040(8)
C6 0.0223(10) 0.0247(11) 0.0177(10) -0.0014(9) 0.0044(8) 0.0004(8)
C7 0.0291(11) 0.0168(10) 0.0237(11) -0.0004(9) 0.0074(9) -0.0020(8)
C8 0.0279(11) 0.0210(11) 0.0227(11) 0.0025(9) 0.0051(9) 0.0051(8)
C9 0.0280(12) 0.0343(14) 0.0319(13) 0.0028(11) 0.0000(10) -0.0109(10)
C10 0.0252(11) 0.0150(10) 0.0242(11) 0.0011(9) 0.0030(8) -0.0004(8)
C11 0.0327(12) 0.0238(12) 0.0225(11) 0.0000(10) 0.0039(9) 0.0021(9)
C12 0.0260(11) 0.0292(13) 0.0348(13) 0.0044(11) 0.0091(10) 0.0029(9)
C13 0.0239(11) 0.0245(12) 0.0374(14) 0.0082(11) -0.0001(10) -0.0031(9)
C14 0.0312(12) 0.0284(12) 0.0242(12) 0.0048(10) -0.0014(9) -0.0052(9)
C15 0.0285(11) 0.0234(12) 0.0224(11) 0.0023(9) 0.0058(9) -0.0004(9)
C16 0.0247(11) 0.0209(11) 0.0221(11) 0.0021(9) 0.0003(8) 0.0029(8)
C17 0.0280(12) 0.0277(12) 0.0397(14) 0.0021(11) 0.0080(10) -0.0042(9)
C18 0.0229(10) 0.0214(11) 0.0193(11) -0.0020(9) 0.0006(8) 0.0018(8)
C19 0.0355(13) 0.0262(13) 0.0363(14) 0.0008(11) 0.0127(10) -0.0066(10)

loop_
_atom_type_symbol
_atom_type_description
_atom_type_scat_dispersion_real
_atom_type_scat_dispersion_imag
_atom_type_scat_source
C C 0.0033 0.0016 'International Tables Vol C Tables 4.2.6.8 and 6.1.1.4'
H H 0.0000 0.0000 'International Tables Vol C Tables 4.2.6.8 and 6.1.1.4'
O O 0.0106 0.0060 'International Tables Vol C Tables 4.2.6.8 and 6.1.1.4'

loop_
_geom_angle_atom_site_label_1
_geom_angle_atom_site_label_2
_geom_angle_atom_site_label_3
_geom_angle
_geom_angle_site_symmetry_1
_geom_angle_site_symmetry_3
_geom_angle_publ_flag
C6 O1 C9 117.43(18) . . ?
C16 O3 C17 116.55(18) . . ?
C18 O5 C19 115.35(17) . . ?
C2 C1 C3 123.5(2) . . ?
C2 C1 C16 121.4(2) . . ?
C3 C1 C16 114.93(18) . . ?
C1 C2 C10 126.1(2) . . ?
C1 C2 C18 118.25(19) . . ?
C10 C2 C18 115.64(18) . . ?
C8 C3 C4 118.1(2) . . ?
C8 C3 C1 120.80(19) . . ?
C4 C3 C1 121.0(2) . . ?
C5 C4 C3 120.7(2) . . ?
C5 C4 H4A 119.6 . . ?
C3 C4 H4A 119.6 . . ?
C4 C5 C6 120.0(2) . . ?
C4 C5 H5A 120.0 . . ?
C6 C5 H5A 120.0 . . ?
O1 C6 C7 124.6(2) . . ?
O1 C6 C5 115.32(19) . . ?
C7 C6 C5 120.1(2) . . ?
C6 C7 C8 119.0(2) . . ?
C6 C7 H7A 120.5 . . ?
C8 C7 H7A 120.5 . . ?
C3 C8 C7 122.0(2) . . ?
C3 C8 H8A 119.0 . . ?
C7 C8 H8A 119.0 . . ?
O1 C9 H9A 109.5 . . ?
O1 C9 H9B 109.5 . . ?
H9A C9 H9B 109.5 . . ?
O1 C9 H9C 109.5 . . ?
H9A C9 H9C 109.5 . . ?
H9B C9 H9C 109.5 . . ?
C15 C10 C11 118.1(2) . . ?
C15 C10 C2 119.71(19) . . ?
C11 C10 C2 122.2(2) . . ?
C12 C11 C10 120.8(2) . . ?
C12 C11 H11A 119.6 . . ?
C10 C11 H11A 119.6 . . ?
C13 C12 C11 120.6(2) . . ?
C13 C12 H12A 119.7 . . ?
C11 C12 H12A 119.7 . . ?
C14 C13 C12 119.3(2) . . ?
C14 C13 H13A 120.4 . . ?
C12 C13 H13A 120.4 . . ?
C15 C14 C13 120.4(2) . . ?
C15 C14 H14A 119.8 . . ?
C13 C14 H14A 119.8 . . ?
C14 C15 C10 120.8(2) . . ?
C14 C15 H15A 119.6 . . ?
C10 C15 H15A 119.6 . . ?
O2 C16 O3 124.8(2) . . ?
O2 C16 C1 123.5(2) . . ?
O3 C16 C1 111.68(18) . . ?
O3 C17 H17A 109.5 . . ?
O3 C17 H17B 109.5 . . ?
H17A C17 H17B 109.5 . . ?
O3 C17 H17C 109.5 . . ?
H17A C17 H17C 109.5 . . ?
H17B C17 H17C 109.5 . . ?
O4 C18 O5 124.1(2) . . ?
O4 C18 C2 124.6(2) . . ?
O5 C18 C2 111.31(17) . . ?
O5 C19 H19A 109.5 . . ?
O5 C19 H19B 109.5 . . ?
H19A C19 H19B 109.5 . . ?
O5 C19 H19C 109.5 . . ?
H19A C19 H19C 109.5 . . ?
H19B C19 H19C 109.5 . . ?

loop_
_geom_bond_atom_site_label_1
_geom_bond_atom_site_label_2
_geom_bond_distance
_geom_bond_site_symmetry_2
_geom_bond_publ_flag
O1 C6 1.362(3) . ?
O1 C9 1.430(3) . ?
O2 C16 1.199(3) . ?
O3 C16 1.328(3) . ?
O3 C17 1.439(3) . ?
O4 C18 1.196(3) . ?
O5 C18 1.333(3) . ?
O5 C19 1.442(3) . ?
C1 C2 1.346(3) . ?
C1 C3 1.482(3) . ?
C1 C16 1.497(3) . ?
C2 C10 1.485(3) . ?
C2 C18 1.506(3) . ?
C3 C8 1.385(3) . ?
C3 C4 1.402(3) . ?
C4 C5 1.375(3) . ?
C4 H4A 0.9500 . ?
C5 C6 1.397(3) . ?
C5 H5A 0.9500 . ?
C6 C7 1.386(3) . ?
C7 C8 1.383(3) . ?
C7 H7A 0.9500 . ?
C8 H8A 0.9500 . ?
C9 H9A 0.9800 . ?
C9 H9B 0.9800 . ?
C9 H9C 0.9800 . ?
C10 C15 1.389(3) . ?
C10 C11 1.397(3) . ?
C11 C12 1.378(3) . ?
C11 H11A 0.9500 . ?
C12 C13 1.382(3) . ?
C12 H12A 0.9500 . ?
C13 C14 1.379(3) . ?
C13 H13A 0.9500 . ?
C14 C15 1.386(3) . ?
C14 H14A 0.9500 . ?
C15 H15A 0.9500 . ?
C17 H17A 0.9800 . ?
C17 H17B 0.9800 . ?
C17 H17C 0.9800 . ?
C19 H19A 0.9800 . ?
C19 H19B 0.9800 . ?
C19 H19C 0.9800 . ?

loop_
_geom_torsion_atom_site_label_1
_geom_torsion_atom_site_label_2
_geom_torsion_atom_site_label_3
_geom_torsion_atom_site_label_4
_geom_torsion
_geom_torsion_site_symmetry_1
_geom_torsion_site_symmetry_2
_geom_torsion_site_symmetry_3
_geom_torsion_site_symmetry_4
_geom_torsion_publ_flag
C3 C1 C2 C10 -168.2(2) . . . . ?
C16 C1 C2 C10 6.9(3) . . . . ?
C3 C1 C2 C18 12.3(3) . . . . ?
C16 C1 C2 C18 -172.55(19) . . . . ?
C2 C1 C3 C8 47.9(3) . . . . ?
C16 C1 C3 C8 -127.5(2) . . . . ?
C2 C1 C3 C4 -135.6(2) . . . . ?
C16 C1 C3 C4 49.0(3) . . . . ?
C8 C3 C4 C5 -1.2(3) . . . . ?
C1 C3 C4 C5 -177.9(2) . . . . ?
C3 C4 C5 C6 2.0(3) . . . . ?
C9 O1 C6 C7 -0.2(3) . . . . ?
C9 O1 C6 C5 -178.60(19) . . . . ?
C4 C5 C6 O1 177.22(19) . . . . ?
C4 C5 C6 C7 -1.3(3) . . . . ?
O1 C6 C7 C8 -178.62(19) . . . . ?
C5 C6 C7 C8 -0.3(3) . . . . ?
C4 C3 C8 C7 -0.3(3) . . . . ?
C1 C3 C8 C7 176.3(2) . . . . ?
C6 C7 C8 C3 1.1(3) . . . . ?
C1 C2 C10 C15 -140.8(2) . . . . ?
C18 C2 C10 C15 38.7(3) . . . . ?
C1 C2 C10 C11 39.8(3) . . . . ?
C18 C2 C10 C11 -140.7(2) . . . . ?
C15 C10 C11 C12 1.9(3) . . . . ?
C2 C10 C11 C12 -178.7(2) . . . . ?
C10 C11 C12 C13 -0.8(4) . . . . ?
C11 C12 C13 C14 -0.6(4) . . . . ?
C12 C13 C14 C15 1.0(4) . . . . ?
C13 C14 C15 C10 0.1(3) . . . . ?
C11 C10 C15 C14 -1.5(3) . . . . ?
C2 C10 C15 C14 179.1(2) . . . . ?
C17 O3 C16 O2 6.1(3) . . . . ?
C17 O3 C16 C1 -175.42(18) . . . . ?
C2 C1 C16 O2 -131.1(2) . . . . ?
C3 C1 C16 O2 44.4(3) . . . . ?
C2 C1 C16 O3 50.4(3) . . . . ?
C3 C1 C16 O3 -134.07(19) . . . . ?
C19 O5 C18 O4 -1.4(3) . . . . ?
C19 O5 C18 C2 -179.42(18) . . . . ?
C1 C2 C18 O4 58.0(3) . . . . ?
C10 C2 C18 O4 -121.5(2) . . . . ?
C1 C2 C18 O5 -124.0(2) . . . . ?
C10 C2 C18 O5 56.4(2) . . . . ?
